data_7201100
loop_
_publ_author_name
'Ma, Lu-Fang'
'Wang, Yao-Yu'
'Liu, Jian-Qiang'
'Yang, Guo-Ping'
'Du, Miao'
'Wang, Li-Ya'

_publ_section_title
;
 Delicate substituent effect of isophthalate tectons on the structural
 assembly of diverse 4-connected metal--organic frameworks (MOFs)
;
_journal_issue 9
_journal_name_full CrystEngComm
_journal_page_first 1800
_journal_paper_doi 10.1039/b904977k
_journal_volume 11
_journal_year 2009
_chemical_formula_sum 'C25 H28 N2 O5 Zn'
_chemical_formula_weight 501.86
_chemical_name_systematic
;
?
;
_space_group_IT_number 14
_symmetry_cell_setting monoclinic
_symmetry_space_group_name_Hall '-P 2yn'
_symmetry_space_group_name_H-M 'P 1 21/n 1'
_atom_sites_solution_hydrogens geom
_atom_sites_solution_primary direct
_atom_sites_solution_secondary difmap
_audit_creation_method SHELXL-97
_cell_angle_alpha 90.00
_cell_angle_beta 98.5900(10)
_cell_angle_gamma 90.00
_cell_formula_units_Z 4
_cell_length_a 7.4048(7)
_cell_length_b 17.8437(17)
_cell_length_c 18.2591(17)
_cell_measurement_reflns_used 8157
_cell_measurement_temperature 291(2)
_cell_measurement_theta_max 27.98
_cell_measurement_theta_min 2.53
_cell_volume 2385.5(4)
_computing_cell_refinement 'Bruker SMART'
_computing_data_collection 'Bruker SMART'
_computing_data_reduction 'Bruker SAINT'
_computing_molecular_graphics 'Bruker SHELXTL'
_computing_publication_material 'Bruker SHELXTL'
_computing_structure_refinement 'SHELXL-97 (Sheldrick, 1997)'
_computing_structure_solution 'SHELXS-97 (Sheldrick, 1990)'
_diffrn_ambient_temperature 291(2)
_diffrn_measured_fraction_theta_full 0.988
_diffrn_measured_fraction_theta_max 0.988
_diffrn_measurement_device_type 'CCD area detector'
_diffrn_measurement_method 'phi and omega scans'
_diffrn_radiation_monochromator graphite
_diffrn_radiation_source 'fine-focus sealed tube'
_diffrn_radiation_type MoK\a
_diffrn_radiation_wavelength 0.71073
_diffrn_reflns_av_R_equivalents 0.0179
_diffrn_reflns_av_sigmaI/netI 0.0164
_diffrn_reflns_limit_h_max 8
_diffrn_reflns_limit_h_min -8
_diffrn_reflns_limit_k_max 21
_diffrn_reflns_limit_k_min -21
_diffrn_reflns_limit_l_max 22
_diffrn_reflns_limit_l_min -22
_diffrn_reflns_number 15910
_diffrn_reflns_theta_full 25.50
_diffrn_reflns_theta_max 25.50
_diffrn_reflns_theta_min 2.53
_exptl_absorpt_coefficient_mu 1.068
_exptl_absorpt_correction_T_max 0.7263
_exptl_absorpt_correction_T_min 0.6615
_exptl_absorpt_correction_type multi-scan
_exptl_absorpt_process_details SADABS
_exptl_crystal_colour colorless
_exptl_crystal_density_diffrn 1.397
_exptl_crystal_density_method 'not measured'
_exptl_crystal_description block
_exptl_crystal_F_000 1048
_exptl_crystal_size_max 0.42
_exptl_crystal_size_mid 0.33
_exptl_crystal_size_min 0.32
_refine_diff_density_max 0.393
_refine_diff_density_min -0.383
_refine_diff_density_rms 0.047
_refine_ls_extinction_method none
_refine_ls_goodness_of_fit_ref 1.020
_refine_ls_hydrogen_treatment constr
_refine_ls_matrix_type full
_refine_ls_number_parameters 314
_refine_ls_number_reflns 4371
_refine_ls_number_restraints 75
_refine_ls_restrained_S_all 1.049
_refine_ls_R_factor_all 0.0337
_refine_ls_R_factor_gt 0.0293
_refine_ls_shift/su_max 0.002
_refine_ls_shift/su_mean 0.000
_refine_ls_structure_factor_coef Fsqd
_refine_ls_weighting_details 'calc w=1/[\s^2^(Fo^2^)+(0.0431P)^2^+1.4510P] where P=(Fo^2^+2Fc^2^)/3'
_refine_ls_weighting_scheme calc
_refine_ls_wR_factor_gt 0.0776
_refine_ls_wR_factor_ref 0.0806
_reflns_number_gt 3896
_reflns_number_total 4371
_reflns_threshold_expression >2sigma(I)
_cod_data_source_file b904977k.txt
_cod_data_source_block c
_cod_depositor_comments
;
The following automatic conversions were performed:
'_symmetry_cell_setting' value 'Monoclinic' changed to 'monoclinic'
according to '/home/saulius/struct/CIF-dictionaries/cif_core.dic'
dictionary named 'cif_core.dic' version 2.4.1 from
2010-06-29.

'_exptl_absorpt_correction_type' value 'MULTI-SCAN' changed
to 'multi-scan' according to
'/home/saulius/struct/CIF-dictionaries/cif_core.dic' dictionary named
'cif_core.dic' version 2.4.1 from
2010-06-29.

'_refine_ls_hydrogen_treatment' value 'CONSTR' changed to
'constr' according to '/home/saulius/struct/CIF-dictionaries/cif_core.dic'
dictionary named 'cif_core.dic' version 2.4.1 from 2010-06-29.

Automatic conversion script
Id: cif_fix_enum 1527 2010-12-29 10:47:43Z saulius 
;
_cod_original_sg_symbol_H-M P2(1)/n
_cod_database_code 7201100

loop_
_symmetry_equiv_pos_as_xyz
'x, y, z'
'-x+1/2, y+1/2, -z+1/2'
'-x, -y, -z'
'x-1/2, -y-1/2, z-1/2'

loop_
_atom_site_label
_atom_site_type_symbol
_atom_site_fract_x
_atom_site_fract_y
_atom_site_fract_z
_atom_site_U_iso_or_equiv
_atom_site_adp_type
_atom_site_occupancy
_atom_site_symmetry_multiplicity
_atom_site_calc_flag
_atom_site_refinement_flags
_atom_site_disorder_assembly
_atom_site_disorder_group
C10 C 0.3621(7) -0.0282(2) 0.1057(4) 0.0850(17) Uani 0.761(8) 1 d PDU A 1
H10A H 0.2565 -0.0601 0.0998 0.127 Uiso 0.761(8) 1 calc PR A 1
H10B H 0.4454 -0.0438 0.1484 0.127 Uiso 0.761(8) 1 calc PR A 1
H10C H 0.4211 -0.0315 0.0625 0.127 Uiso 0.761(8) 1 calc PR A 1
C11 C 0.2176(7) 0.0579(3) 0.1873(2) 0.0689(15) Uani 0.761(8) 1 d PDU A 1
H11A H 0.1048 0.0305 0.1813 0.103 Uiso 0.761(8) 1 calc PR A 1
H11B H 0.1942 0.1097 0.1968 0.103 Uiso 0.761(8) 1 calc PR A 1
H11C H 0.2995 0.0375 0.2281 0.103 Uiso 0.761(8) 1 calc PR A 1
C12 C 0.1546(7) 0.0742(4) 0.0517(3) 0.0895(18) Uani 0.761(8) 1 d PDU A 1
H12A H 0.1885 0.0576 0.0056 0.134 Uiso 0.761(8) 1 calc PR A 1
H12B H 0.1411 0.1277 0.0509 0.134 Uiso 0.761(8) 1 calc PR A 1
H12C H 0.0409 0.0513 0.0586 0.134 Uiso 0.761(8) 1 calc PR A 1
C10' C 0.324(3) -0.0145(8) 0.0640(9) 0.0850(17) Uani 0.239(8) 1 d PDU A 2
H10D H 0.4390 -0.0392 0.0794 0.127 Uiso 0.239(8) 1 calc PR A 2
H10E H 0.3203 0.0037 0.0143 0.127 Uiso 0.239(8) 1 calc PR A 2
H10F H 0.2263 -0.0494 0.0658 0.127 Uiso 0.239(8) 1 calc PR A 2
C11' C 0.281(2) 0.0193(9) 0.1919(5) 0.0689(15) Uani 0.239(8) 1 d PDU A 2
H11D H 0.1698 -0.0088 0.1876 0.103 Uiso 0.239(8) 1 calc PR A 2
H11E H 0.2775 0.0595 0.2266 0.103 Uiso 0.239(8) 1 calc PR A 2
H11F H 0.3826 -0.0131 0.2090 0.103 Uiso 0.239(8) 1 calc PR A 2
C12' C 0.1364(19) 0.0962(9) 0.0857(10) 0.0895(18) Uani 0.239(8) 1 d PDU A 2
H12D H 0.1540 0.1191 0.0397 0.134 Uiso 0.239(8) 1 calc PR A 2
H12E H 0.1160 0.1344 0.1205 0.134 Uiso 0.239(8) 1 calc PR A 2
H12F H 0.0325 0.0634 0.0775 0.134 Uiso 0.239(8) 1 calc PR A 2
Zn1 Zn 1.17542(3) 0.224679(12) 0.351073(12) 0.02795(9) Uani 1 1 d . . .
O1 O 1.0000(2) 0.21973(8) 0.25954(8) 0.0349(3) Uani 1 1 d . . .
O2 O 0.8415(2) 0.13979(11) 0.31729(8) 0.0501(4) Uani 1 1 d . . .
O3 O 0.8715(2) 0.24265(10) -0.01477(8) 0.0438(4) Uani 1 1 d . . .
O4 O 0.5830(2) 0.22470(9) -0.06660(8) 0.0421(4) Uani 1 1 d . . .
O5 O 0.2790(4) 0.30576(19) 0.01015(16) 0.1272(13) Uani 1 1 d . . .
H1W H 0.3608 0.2844 -0.0105 0.191 Uiso 1 1 d R . .
H2W H 0.1701 0.2892 0.0033 0.191 Uiso 1 1 d R . .
N1 N 1.2907(2) 0.12117(9) 0.37466(9) 0.0295(4) Uani 1 1 d . . .
N2 N 2.1307(2) -0.21398(10) 0.19584(10) 0.0325(4) Uani 1 1 d . . .
C1 C 0.7469(3) 0.15969(11) 0.18805(10) 0.0279(4) Uani 1 1 d . . .
C2 C 0.7868(3) 0.19288(11) 0.12351(11) 0.0288(4) Uani 1 1 d . . .
H2 H 0.8915 0.2219 0.1247 0.035 Uiso 1 1 calc R . .
C3 C 0.6703(3) 0.18266(11) 0.05727(10) 0.0295(4) Uani 1 1 d . . .
C4 C 0.5141(3) 0.13888(11) 0.05601(11) 0.0319(4) Uani 1 1 d . . .
H4 H 0.4350 0.1335 0.0117 0.038 Uiso 1 1 calc R . .
C5 C 0.4729(3) 0.10274(11) 0.11960(11) 0.0298(4) Uani 1 1 d . A .
C6 C 0.5928(3) 0.11427(11) 0.18523(11) 0.0298(4) Uani 1 1 d . . .
H6 H 0.5692 0.0910 0.2284 0.036 Uiso 1 1 calc R . .
C7 C 0.8691(3) 0.17277(12) 0.26097(11) 0.0303(4) Uani 1 1 d . . .
C8 C 0.7151(3) 0.21913(11) -0.01206(11) 0.0330(5) Uani 1 1 d . . .
C9 C 0.3045(3) 0.05154(12) 0.11605(12) 0.0369(5) Uani 1 1 d D . .
C13 C 1.1984(3) 0.05928(13) 0.38906(14) 0.0415(5) Uani 1 1 d . . .
H13 H 1.0734 0.0631 0.3898 0.050 Uiso 1 1 calc R . .
C14 C 1.2809(3) -0.00970(13) 0.40276(14) 0.0422(5) Uani 1 1 d . . .
H14 H 1.2114 -0.0509 0.4127 0.051 Uiso 1 1 calc R . .
C15 C 1.4670(3) -0.01791(11) 0.40186(11) 0.0322(4) Uani 1 1 d . . .
C16 C 1.5621(3) 0.04630(12) 0.38896(12) 0.0360(5) Uani 1 1 d . . .
H16 H 1.6876 0.0441 0.3891 0.043 Uiso 1 1 calc R . .
C17 C 1.4711(3) 0.11370(12) 0.37588(11) 0.0330(4) Uani 1 1 d . . .
H17 H 1.5385 0.1560 0.3675 0.040 Uiso 1 1 calc R . .
C18 C 1.5584(3) -0.09336(12) 0.41723(13) 0.0394(5) Uani 1 1 d . . .
H18A H 1.4726 -0.1318 0.3971 0.047 Uiso 1 1 calc R . .
H18B H 1.5817 -0.1004 0.4705 0.047 Uiso 1 1 calc R . .
C19 C 1.7370(3) -0.10625(13) 0.38691(12) 0.0400(5) Uani 1 1 d . . .
H19A H 1.8217 -0.0663 0.4041 0.048 Uiso 1 1 calc R . .
H19B H 1.7904 -0.1531 0.4063 0.048 Uiso 1 1 calc R . .
C20 C 1.7114(4) -0.10881(16) 0.30271(13) 0.0498(6) Uani 1 1 d . . .
H20A H 1.6922 -0.0580 0.2844 0.060 Uiso 1 1 calc R . .
H20B H 1.6006 -0.1367 0.2857 0.060 Uiso 1 1 calc R . .
C21 C 1.9816(3) -0.18212(14) 0.15748(12) 0.0454(6) Uani 1 1 d . . .
H21 H 1.9672 -0.1836 0.1060 0.054 Uiso 1 1 calc R . .
C22 C 1.8491(4) -0.14735(15) 0.19068(13) 0.0513(7) Uani 1 1 d . . .
H22 H 1.7478 -0.1265 0.1615 0.062 Uiso 1 1 calc R . .
C23 C 1.8652(3) -0.14299(12) 0.26742(12) 0.0376(5) Uani 1 1 d . . .
C24 C 2.0204(3) -0.17496(13) 0.30701(12) 0.0396(5) Uani 1 1 d . . .
H24 H 2.0395 -0.1731 0.3585 0.048 Uiso 1 1 calc R . .
C25 C 2.1470(3) -0.20970(13) 0.26987(12) 0.0378(5) Uani 1 1 d . . .
H25 H 2.2492 -0.2313 0.2978 0.045 Uiso 1 1 calc R . .

loop_
_atom_site_aniso_label
_atom_site_aniso_U_11
_atom_site_aniso_U_22
_atom_site_aniso_U_33
_atom_site_aniso_U_23
_atom_site_aniso_U_13
_atom_site_aniso_U_12
C10 0.078(3) 0.046(2) 0.139(5) -0.017(3) 0.044(3) -0.0163(19)
C11 0.047(3) 0.099(4) 0.067(2) -0.029(2) 0.0281(19) -0.031(2)
C12 0.056(2) 0.121(4) 0.082(4) 0.023(3) -0.022(3) -0.039(2)
C10' 0.078(3) 0.046(2) 0.139(5) -0.017(3) 0.044(3) -0.0163(19)
C11' 0.047(3) 0.099(4) 0.067(2) -0.029(2) 0.0281(19) -0.031(2)
C12' 0.056(2) 0.121(4) 0.082(4) 0.023(3) -0.022(3) -0.039(2)
Zn1 0.02962(15) 0.03178(14) 0.02208(13) 0.00055(9) 0.00268(9) 0.00004(9)
O1 0.0313(8) 0.0450(9) 0.0268(7) 0.0020(6) -0.0008(6) -0.0099(6)
O2 0.0393(9) 0.0814(12) 0.0276(8) 0.0176(8) -0.0016(7) -0.0174(8)
O3 0.0476(10) 0.0545(10) 0.0312(8) 0.0068(7) 0.0121(7) -0.0042(8)
O4 0.0511(10) 0.0506(10) 0.0232(7) 0.0086(6) 0.0007(7) -0.0043(7)
O5 0.115(2) 0.143(3) 0.107(2) -0.054(2) -0.0351(18) 0.065(2)
N1 0.0316(9) 0.0303(9) 0.0264(8) 0.0004(7) 0.0037(7) 0.0010(7)
N2 0.0328(10) 0.0347(9) 0.0306(9) -0.0027(7) 0.0062(7) 0.0030(7)
C1 0.0261(10) 0.0344(10) 0.0230(9) 0.0011(8) 0.0034(8) 0.0012(8)
C2 0.0293(10) 0.0306(10) 0.0267(10) 0.0011(8) 0.0050(8) -0.0009(8)
C3 0.0362(11) 0.0289(10) 0.0239(10) -0.0001(8) 0.0058(8) 0.0038(8)
C4 0.0355(11) 0.0363(11) 0.0223(9) -0.0034(8) -0.0013(8) 0.0016(9)
C5 0.0292(10) 0.0326(10) 0.0273(10) -0.0027(8) 0.0039(8) -0.0002(8)
C6 0.0292(10) 0.0368(11) 0.0235(9) 0.0043(8) 0.0048(8) -0.0010(8)
C7 0.0247(10) 0.0410(11) 0.0255(10) 0.0022(8) 0.0045(8) 0.0008(8)
C8 0.0465(13) 0.0315(11) 0.0215(10) -0.0006(8) 0.0066(9) 0.0030(9)
C9 0.0333(12) 0.0426(12) 0.0343(11) -0.0055(9) 0.0036(9) -0.0091(9)
C13 0.0282(11) 0.0407(13) 0.0557(14) 0.0044(10) 0.0065(10) -0.0020(9)
C14 0.0382(13) 0.0325(12) 0.0569(14) 0.0031(10) 0.0102(11) -0.0052(9)
C15 0.0395(12) 0.0325(11) 0.0263(10) -0.0006(8) 0.0103(9) 0.0023(9)
C16 0.0312(11) 0.0366(11) 0.0428(12) 0.0036(9) 0.0145(9) 0.0024(9)
C17 0.0338(11) 0.0305(11) 0.0364(11) 0.0019(8) 0.0113(9) -0.0014(8)
C18 0.0490(14) 0.0324(11) 0.0399(12) 0.0045(9) 0.0171(10) 0.0063(10)
C19 0.0461(13) 0.0347(12) 0.0408(12) 0.0022(9) 0.0122(10) 0.0116(10)
C20 0.0484(15) 0.0607(16) 0.0419(13) -0.0021(11) 0.0116(11) 0.0207(12)
C21 0.0480(14) 0.0591(15) 0.0293(11) 0.0015(10) 0.0067(10) 0.0185(12)
C22 0.0489(15) 0.0671(17) 0.0378(13) 0.0058(12) 0.0059(11) 0.0280(13)
C23 0.0396(12) 0.0363(12) 0.0384(12) -0.0013(9) 0.0105(10) 0.0064(9)
C24 0.0397(13) 0.0491(13) 0.0304(11) -0.0066(9) 0.0067(9) 0.0063(10)
C25 0.0336(12) 0.0470(13) 0.0320(11) -0.0033(9) 0.0019(9) 0.0064(9)

loop_
_atom_type_symbol
_atom_type_description
_atom_type_scat_dispersion_real
_atom_type_scat_dispersion_imag
_atom_type_scat_source
C C 0.0033 0.0016 'International Tables Vol C Tables 4.2.6.8 and 6.1.1.4'
H H 0.0000 0.0000 'International Tables Vol C Tables 4.2.6.8 and 6.1.1.4'
N N 0.0061 0.0033 'International Tables Vol C Tables 4.2.6.8 and 6.1.1.4'
O O 0.0106 0.0060 'International Tables Vol C Tables 4.2.6.8 and 6.1.1.4'
Zn Zn 0.2839 1.4301 'International Tables Vol C Tables 4.2.6.8 and 6.1.1.4'

loop_
_geom_angle_atom_site_label_1
_geom_angle_atom_site_label_2
_geom_angle_atom_site_label_3
_geom_angle
_geom_angle_site_symmetry_1
_geom_angle_site_symmetry_3
_geom_angle_publ_flag
C9 C10 H10A 109.5 . . ?
C9 C10 H10B 109.5 . . ?
C9 C10 H10C 109.5 . . ?
C9 C11 H11A 109.5 . . ?
C9 C11 H11B 109.5 . . ?
C9 C11 H11C 109.5 . . ?
C9 C12 H12A 109.5 . . ?
C9 C12 H12B 109.5 . . ?
C9 C12 H12C 109.5 . . ?
C9 C10' H10D 109.5 . . ?
C9 C10' H10E 109.5 . . ?
H10D C10' H10E 109.5 . . ?
C9 C10' H10F 109.5 . . ?
H10D C10' H10F 109.5 . . ?
H10E C10' H10F 109.5 . . ?
C9 C11' H11D 109.5 . . ?
C9 C11' H11E 109.5 . . ?
H11D C11' H11E 109.5 . . ?
C9 C11' H11F 109.5 . . ?
H11D C11' H11F 109.5 . . ?
H11E C11' H11F 109.5 . . ?
C9 C12' H12D 109.5 . . ?
C9 C12' H12E 109.5 . . ?
H12D C12' H12E 109.5 . . ?
C9 C12' H12F 109.5 . . ?
H12D C12' H12F 109.5 . . ?
H12E C12' H12F 109.5 . . ?
O1 Zn1 O4 114.30(7) . 4_666 ?
O1 Zn1 N1 109.89(6) . . ?
O4 Zn1 N1 115.78(6) 4_666 . ?
O1 Zn1 N2 94.74(6) . 2_855 ?
O4 Zn1 N2 114.38(7) 4_666 2_855 ?
N1 Zn1 N2 105.53(7) . 2_855 ?
C7 O1 Zn1 114.72(12) . . ?
C8 O4 Zn1 108.39(14) . 4_565 ?
H1W O5 H2W 120.2 . . ?
C17 N1 C13 116.73(18) . . ?
C17 N1 Zn1 118.38(13) . . ?
C13 N1 Zn1 124.90(14) . . ?
C21 N2 C25 116.44(18) . . ?
C21 N2 Zn1 124.77(14) . 2_845 ?
C25 N2 Zn1 118.62(14) . 2_845 ?
C2 C1 C6 119.53(18) . . ?
C2 C1 C7 120.40(18) . . ?
C6 C1 C7 120.07(17) . . ?
C3 C2 C1 119.96(18) . . ?
C3 C2 H2 120.0 . . ?
C1 C2 H2 120.0 . . ?
C2 C3 C4 119.62(18) . . ?
C2 C3 C8 119.32(18) . . ?
C4 C3 C8 121.06(18) . . ?
C3 C4 C5 121.84(18) . . ?
C3 C4 H4 119.1 . . ?
C5 C4 H4 119.1 . . ?
C6 C5 C4 117.03(18) . . ?
C6 C5 C9 122.06(18) . . ?
C4 C5 C9 120.90(18) . . ?
C1 C6 C5 121.96(18) . . ?
C1 C6 H6 119.0 . . ?
C5 C6 H6 119.0 . . ?
O2 C7 O1 123.35(19) . . ?
O2 C7 C1 120.74(18) . . ?
O1 C7 C1 115.91(17) . . ?
O3 C8 O4 123.21(19) . . ?
O3 C8 C3 120.34(19) . . ?
O4 C8 C3 116.45(19) . . ?
C10 C9 C12' 133.3(7) . . ?
C10 C9 C11' 80.2(6) . . ?
C12' C9 C11' 109.4(6) . . ?
C10 C9 C10' 30.8(6) . . ?
C12' C9 C10' 109.1(6) . . ?
C11' C9 C10' 107.8(6) . . ?
C10 C9 C11 109.7(3) . . ?
C12' C9 C11 81.1(7) . . ?
C11' C9 C11 31.5(5) . . ?
C10' C9 C11 132.1(6) . . ?
C10 C9 C12 109.7(3) . . ?
C12' C9 C12 28.9(6) . . ?
C11' C9 C12 128.4(6) . . ?
C10' C9 C12 81.6(7) . . ?
C11 C9 C12 106.2(3) . . ?
C10 C9 C5 108.9(3) . . ?
C12' C9 C5 108.7(7) . . ?
C11' C9 C5 112.6(5) . . ?
C10' C9 C5 109.3(7) . . ?
C11 C9 C5 111.0(2) . . ?
C12 C9 C5 111.2(2) . . ?
N1 C13 C14 122.9(2) . . ?
N1 C13 H13 118.5 . . ?
C14 C13 H13 118.5 . . ?
C15 C14 C13 120.3(2) . . ?
C15 C14 H14 119.8 . . ?
C13 C14 H14 119.8 . . ?
C16 C15 C14 116.50(19) . . ?
C16 C15 C18 122.90(19) . . ?
C14 C15 C18 120.57(19) . . ?
C15 C16 C17 120.2(2) . . ?
C15 C16 H16 119.9 . . ?
C17 C16 H16 119.9 . . ?
N1 C17 C16 123.30(19) . . ?
N1 C17 H17 118.4 . . ?
C16 C17 H17 118.4 . . ?
C15 C18 C19 117.03(18) . . ?
C15 C18 H18A 108.0 . . ?
C19 C18 H18A 108.0 . . ?
C15 C18 H18B 108.0 . . ?
C19 C18 H18B 108.0 . . ?
H18A C18 H18B 107.3 . . ?
C20 C19 C18 112.8(2) . . ?
C20 C19 H19A 109.0 . . ?
C18 C19 H19A 109.0 . . ?
C20 C19 H19B 109.0 . . ?
C18 C19 H19B 109.0 . . ?
H19A C19 H19B 107.8 . . ?
C19 C20 C23 116.9(2) . . ?
C19 C20 H20A 108.1 . . ?
C23 C20 H20A 108.1 . . ?
C19 C20 H20B 108.1 . . ?
C23 C20 H20B 108.1 . . ?
H20A C20 H20B 107.3 . . ?
N2 C21 C22 123.1(2) . . ?
N2 C21 H21 118.4 . . ?
C22 C21 H21 118.4 . . ?
C21 C22 C23 120.7(2) . . ?
C21 C22 H22 119.7 . . ?
C23 C22 H22 119.7 . . ?
C24 C23 C22 116.2(2) . . ?
C24 C23 C20 124.1(2) . . ?
C22 C23 C20 119.6(2) . . ?
C23 C24 C25 119.9(2) . . ?
C23 C24 H24 120.0 . . ?
C25 C24 H24 120.0 . . ?
N2 C25 C24 123.6(2) . . ?
N2 C25 H25 118.2 . . ?
C24 C25 H25 118.2 . . ?

loop_
_geom_bond_atom_site_label_1
_geom_bond_atom_site_label_2
_geom_bond_distance
_geom_bond_site_symmetry_2
_geom_bond_publ_flag
C10 C9 1.505(4) . ?
C10 H10A 0.9600 . ?
C10 H10B 0.9600 . ?
C10 H10C 0.9600 . ?
C11 C9 1.539(4) . ?
C11 H11A 0.9600 . ?
C11 H11B 0.9600 . ?
C11 H11C 0.9600 . ?
C12 C9 1.545(4) . ?
C12 H12A 0.9600 . ?
C12 H12B 0.9600 . ?
C12 H12C 0.9600 . ?
C10' C9 1.535(8) . ?
C10' H10D 0.9600 . ?
C10' H10E 0.9600 . ?
C10' H10F 0.9600 . ?
C11' C9 1.533(8) . ?
C11' H11D 0.9600 . ?
C11' H11E 0.9600 . ?
C11' H11F 0.9600 . ?
C12' C9 1.512(8) . ?
C12' H12D 0.9600 . ?
C12' H12E 0.9600 . ?
C12' H12F 0.9600 . ?
Zn1 O1 1.9595(14) . ?
Zn1 O4 1.9625(15) 4_666 ?
Zn1 N1 2.0532(17) . ?
Zn1 N2 2.0881(17) 2_855 ?
O1 C7 1.285(2) . ?
O2 C7 1.228(2) . ?
O3 C8 1.240(3) . ?
O4 C8 1.291(3) . ?
O4 Zn1 1.9625(15) 4_565 ?
O5 H1W 0.8501 . ?
O5 H2W 0.8501 . ?
N1 C17 1.339(3) . ?
N1 C13 1.345(3) . ?
N2 C21 1.342(3) . ?
N2 C25 1.341(3) . ?
N2 Zn1 2.0882(17) 2_845 ?
C1 C2 1.390(3) . ?
C1 C6 1.394(3) . ?
C1 C7 1.512(3) . ?
C2 C3 1.389(3) . ?
C2 H2 0.9300 . ?
C3 C4 1.393(3) . ?
C3 C8 1.504(3) . ?
C4 C5 1.401(3) . ?
C4 H4 0.9300 . ?
C5 C6 1.396(3) . ?
C5 C9 1.540(3) . ?
C6 H6 0.9300 . ?
C13 C14 1.380(3) . ?
C13 H13 0.9300 . ?
C14 C15 1.388(3) . ?
C14 H14 0.9300 . ?
C15 C16 1.384(3) . ?
C15 C18 1.514(3) . ?
C16 C17 1.382(3) . ?
C16 H16 0.9300 . ?
C17 H17 0.9300 . ?
C18 C19 1.526(3) . ?
C18 H18A 0.9700 . ?
C18 H18B 0.9700 . ?
C19 C20 1.521(3) . ?
C19 H19A 0.9700 . ?
C19 H19B 0.9700 . ?
C20 C23 1.518(3) . ?
C20 H20A 0.9700 . ?
C20 H20B 0.9700 . ?
C21 C22 1.376(3) . ?
C21 H21 0.9300 . ?
C22 C23 1.391(3) . ?
C22 H22 0.9300 . ?
C23 C24 1.386(3) . ?
C24 C25 1.383(3) . ?
C24 H24 0.9300 . ?
C25 H25 0.9300 . ?

loop_
_geom_hbond_atom_site_label_D
_geom_hbond_atom_site_label_H
_geom_hbond_atom_site_label_A
_geom_hbond_distance_DH
_geom_hbond_distance_HA
_geom_hbond_distance_DA
_geom_hbond_angle_DHA
_geom_hbond_site_symmetry_A
O5 H1W O4 0.85 2.32 3.172(3) 179.4 .
O5 H2W O3 0.85 2.34 3.189(4) 179.4 1_455

loop_
_geom_torsion_atom_site_label_1
_geom_torsion_atom_site_label_2
_geom_torsion_atom_site_label_3
_geom_torsion_atom_site_label_4
_geom_torsion
_geom_torsion_site_symmetry_1
_geom_torsion_site_symmetry_2
_geom_torsion_site_symmetry_3
_geom_torsion_site_symmetry_4
_geom_torsion_publ_flag
O4 Zn1 O1 C7 -73.28(15) 4_666 . . . ?
N1 Zn1 O1 C7 58.85(15) . . . . ?
N2 Zn1 O1 C7 167.26(14) 2_855 . . . ?
O1 Zn1 N1 C17 117.37(15) . . . . ?
O4 Zn1 N1 C17 -111.28(15) 4_666 . . . ?
N2 Zn1 N1 C17 16.32(16) 2_855 . . . ?
O1 Zn1 N1 C13 -62.48(19) . . . . ?
O4 Zn1 N1 C13 68.87(19) 4_666 . . . ?
N2 Zn1 N1 C13 -163.54(17) 2_855 . . . ?
C6 C1 C2 C3 2.1(3) . . . . ?
C7 C1 C2 C3 -177.74(18) . . . . ?
C1 C2 C3 C4 -0.2(3) . . . . ?
C1 C2 C3 C8 179.82(18) . . . . ?
C2 C3 C4 C5 -1.8(3) . . . . ?
C8 C3 C4 C5 178.15(18) . . . . ?
C3 C4 C5 C6 1.8(3) . . . . ?
C3 C4 C5 C9 -176.99(19) . . . . ?
C2 C1 C6 C5 -2.1(3) . . . . ?
C7 C1 C6 C5 177.78(18) . . . . ?
C4 C5 C6 C1 0.1(3) . . . . ?
C9 C5 C6 C1 178.92(19) . . . . ?
Zn1 O1 C7 O2 8.3(3) . . . . ?
Zn1 O1 C7 C1 -171.74(13) . . . . ?
C2 C1 C7 O2 -175.2(2) . . . . ?
C6 C1 C7 O2 5.0(3) . . . . ?
C2 C1 C7 O1 4.9(3) . . . . ?
C6 C1 C7 O1 -174.97(18) . . . . ?
Zn1 O4 C8 O3 -0.3(3) 4_565 . . . ?
Zn1 O4 C8 C3 179.07(13) 4_565 . . . ?
C2 C3 C8 O3 17.0(3) . . . . ?
C4 C3 C8 O3 -163.0(2) . . . . ?
C2 C3 C8 O4 -162.36(19) . . . . ?
C4 C3 C8 O4 17.7(3) . . . . ?
C6 C5 C9 C10 -84.2(4) . . . . ?
C4 C5 C9 C10 94.5(4) . . . . ?
C6 C5 C9 C12' 124.1(8) . . . . ?
C4 C5 C9 C12' -57.1(8) . . . . ?
C6 C5 C9 C11' 2.8(8) . . . . ?
C4 C5 C9 C11' -178.5(7) . . . . ?
C6 C5 C9 C10' -116.9(8) . . . . ?
C4 C5 C9 C10' 61.9(8) . . . . ?
C6 C5 C9 C11 36.7(4) . . . . ?
C4 C5 C9 C11 -144.5(3) . . . . ?
C6 C5 C9 C12 154.8(4) . . . . ?
C4 C5 C9 C12 -26.4(4) . . . . ?
C17 N1 C13 C14 -1.6(3) . . . . ?
Zn1 N1 C13 C14 178.26(18) . . . . ?
N1 C13 C14 C15 -0.3(4) . . . . ?
C13 C14 C15 C16 1.9(3) . . . . ?
C13 C14 C15 C18 179.7(2) . . . . ?
C14 C15 C16 C17 -1.7(3) . . . . ?
C18 C15 C16 C17 -179.4(2) . . . . ?
C13 N1 C17 C16 1.8(3) . . . . ?
Zn1 N1 C17 C16 -178.06(16) . . . . ?
C15 C16 C17 N1 -0.2(3) . . . . ?
C16 C15 C18 C19 -25.6(3) . . . . ?
C14 C15 C18 C19 156.8(2) . . . . ?
C15 C18 C19 C20 -67.0(3) . . . . ?
C18 C19 C20 C23 -162.9(2) . . . . ?
C25 N2 C21 C22 -0.8(4) . . . . ?
Zn1 N2 C21 C22 174.5(2) 2_845 . . . ?
N2 C21 C22 C23 0.6(4) . . . . ?
C21 C22 C23 C24 0.3(4) . . . . ?
C21 C22 C23 C20 -176.1(3) . . . . ?
C19 C20 C23 C24 3.5(4) . . . . ?
C19 C20 C23 C22 179.6(2) . . . . ?
C22 C23 C24 C25 -1.0(4) . . . . ?
C20 C23 C24 C25 175.2(2) . . . . ?
C21 N2 C25 C24 0.1(3) . . . . ?
Zn1 N2 C25 C24 -175.54(18) 2_845 . . . ?
C23 C24 C25 N2 0.8(4) . . . . ?
